data_1505222
loop_
_publ_author_name
'Nguyen, Hung Phi'
'Zhang, Dahai'
'Lee, Uk'
'Kang, Jung Sook'
'Choi, Hong Dae'
'Son, Byeng Wha'

_publ_section_title
;
 Dehydroxychlorofusarielin B, an antibacterial polyoxygenated decalin
 derivative from the marine-derived fungus Aspergillus sp.
;
_journal_issue 7
_journal_name_full 'Journal of natural products'
_journal_page_first 1188
_journal_page_last 1190
_journal_paper_doi 10.1021/np060552g
_journal_volume 70
_journal_year 2007
_chemical_absolute_configuration ad
_chemical_formula_moiety 'C25 H39 Cl O4, 0.75(H2O)'
_chemical_formula_sum 'C25 H40.5 Cl O4.75'
_chemical_formula_weight 452.52
_chemical_name_systematic
; 
 ? 
;
_space_group_IT_number 19
_symmetry_cell_setting orthorhombic
_symmetry_space_group_name_Hall 'P 2ac 2ab'
_symmetry_space_group_name_H-M 'P 21 21 21'
_atom_sites_solution_hydrogens geom
_atom_sites_solution_primary direct
_atom_sites_solution_secondary difmap
_audit_creation_method SHELXL-97
_cell_angle_alpha 90.00
_cell_angle_beta 90.00
_cell_angle_gamma 90.00
_cell_formula_units_Z 8
_cell_length_a 11.0682(6)
_cell_length_b 17.380(1)
_cell_length_c 29.355(2)
_cell_measurement_reflns_used 3383
_cell_measurement_temperature 173(2)
_cell_measurement_theta_max 20.01
_cell_measurement_theta_min 2.18
_cell_volume 5646.9(6)
_computing_cell_refinement SMART
_computing_data_collection 'SMART (Bruker, 1997)'
_computing_data_reduction 'SAINT (Bruker, 1997)'
_computing_molecular_graphics 'ORTEP III (Farrugia, 1997)'
_computing_publication_material 'SHELXL 97 (Sheldrick, 1997)'
_computing_structure_refinement 'SHELXL-97-2 (Sheldrick, 1997)'
_computing_structure_solution 'SHELXS-97-2 (Sheldrick, 1997)'
_diffrn_ambient_temperature 173(2)
_diffrn_detector_area_resol_mean 10.00
_diffrn_measured_fraction_theta_full 1.000
_diffrn_measured_fraction_theta_max 1.000
_diffrn_measurement_device_type 'Bruker SMART CCD'
_diffrn_measurement_method '\f and \w scans'
_diffrn_radiation_monochromator graphite
_diffrn_radiation_source 'fine-focus sealed tube'
_diffrn_radiation_type MoK\a
_diffrn_radiation_wavelength 0.71073
_diffrn_reflns_av_R_equivalents 0.1595
_diffrn_reflns_av_sigmaI/netI 0.2443
_diffrn_reflns_limit_h_max 12
_diffrn_reflns_limit_h_min -14
_diffrn_reflns_limit_k_max 17
_diffrn_reflns_limit_k_min -22
_diffrn_reflns_limit_l_max 36
_diffrn_reflns_limit_l_min -37
_diffrn_reflns_number 35035
_diffrn_reflns_theta_full 27.00
_diffrn_reflns_theta_max 27.00
_diffrn_reflns_theta_min 1.36
_diffrn_standards_number 0
_exptl_absorpt_coefficient_mu 0.162
_exptl_absorpt_correction_type none
_exptl_crystal_colour colorless
_exptl_crystal_density_diffrn 1.065
_exptl_crystal_density_method 'not measured'
_exptl_crystal_description block
_exptl_crystal_F_000 1964
_exptl_crystal_size_max 0.25
_exptl_crystal_size_mid 0.25
_exptl_crystal_size_min 0.15
_refine_diff_density_max 0.963
_refine_diff_density_min -0.587
_refine_diff_density_rms 0.177
_refine_ls_abs_structure_details 'Flack H D (1983), Acta Cryst. A39, 876-881'
_refine_ls_abs_structure_Flack -0.02(15)
_refine_ls_extinction_coef 0.031(2)
_refine_ls_extinction_expression Fc^*^=kFc[1+0.001xFc^2^\l^3^/sin(2\q)]^-1/4^
_refine_ls_extinction_method SHELXL
_refine_ls_goodness_of_fit_ref 1.029
_refine_ls_hydrogen_treatment constr
_refine_ls_matrix_type full
_refine_ls_number_parameters 581
_refine_ls_number_reflns 12269
_refine_ls_number_restraints 6
_refine_ls_restrained_S_all 1.029
_refine_ls_R_factor_all 0.2537
_refine_ls_R_factor_gt 0.1050
_refine_ls_shift/su_max <0.001
_refine_ls_shift/su_mean <0.001
_refine_ls_structure_factor_coef Fsqd
_refine_ls_weighting_details 'calc w=1/[\s^2^(Fo^2^)+(0.1409P)^2^+0.0000P] where P=(Fo^2^+2Fc^2^)/3'
_refine_ls_weighting_scheme calc
_refine_ls_wR_factor_gt 0.2329
_refine_ls_wR_factor_ref 0.3119
_reflns_number_gt 4787
_reflns_number_total 12269
_reflns_threshold_expression I>2\s(I)
_cod_data_source_file np060552gsi20061130_104347.cif
_cod_data_source_block c:\x-rayc\son\son2\son2
_cod_original_sg_symbol_Hall p_2ac_2ab
_cod_original_formula_sum 'C25 H40.50 Cl O4.75'
_cod_database_code 1505222

loop_
_symmetry_equiv_pos_as_xyz
'x, y, z'
'-x+1/2, -y, z+1/2'
'x+1/2, -y+1/2, -z'
'-x, y+1/2, -z+1/2'

loop_
_atom_site_label
_atom_site_type_symbol
_atom_site_fract_x
_atom_site_fract_y
_atom_site_fract_z
_atom_site_U_iso_or_equiv
_atom_site_adp_type
_atom_site_occupancy
_atom_site_symmetry_multiplicity
_atom_site_calc_flag
_atom_site_refinement_flags
Cl1 Cl -0.2744(2) -0.13504(11) 0.20488(8) 0.0500(7) Uani 1 1 d .
Cl2 Cl 0.7882(2) 0.28613(11) 0.23562(8) 0.0510(7) Uani 1 1 d .
O1 O 0.5987(5) 0.1135(4) 0.1579(2) 0.0524(17) Uani 1 1 d D
H1O H 0.6593 0.0917 0.1674 0.079 Uiso 1 1 calc RD
O2 O 0.4468(5) 0.0036(4) 0.18320(18) 0.0515(17) Uani 1 1 d D
H2O H 0.3853 0.0100 0.1983 0.077 Uiso 1 1 calc RD
O3 O -0.1924(5) -0.3537(3) 0.22518(17) 0.0371(14) Uani 1 1 d D
H3O H -0.2000 -0.3924 0.2095 0.056 Uiso 1 1 calc RD
O4 O -0.1070(5) -0.3720(3) 0.05744(18) 0.0420(15) Uani 1 1 d .
O1' O -0.1688(5) 0.0742(4) 0.1792(2) 0.0556(18) Uani 1 1 d D
H1'O H -0.1427 0.1086 0.1955 0.083 Uiso 1 1 calc RD
O2' O 0.0211(4) 0.1548(3) 0.20776(17) 0.0330(13) Uani 1 1 d D
H2'O H 0.0711 0.1638 0.2277 0.050 Uiso 1 1 calc RD
O3' O 0.6998(5) 0.5090(3) 0.24309(18) 0.0387(14) Uani 1 1 d D
H3'O H 0.7258 0.5482 0.2310 0.058 Uiso 1 1 calc RD
O4' O 0.6183(5) 0.5083(3) 0.07938(18) 0.0421(15) Uani 1 1 d .
C1 C 0.5779(8) 0.0915(5) 0.1118(3) 0.045(2) Uani 1 1 d .
H1A H 0.6531 0.0956 0.0950 0.054 Uiso 1 1 calc R
H1B H 0.5207 0.1270 0.0982 0.054 Uiso 1 1 calc R
C2 C 0.5289(7) 0.0092(4) 0.1070(2) 0.0330(19) Uani 1 1 d .
H2A H 0.5912 -0.0271 0.1169 0.040 Uiso 1 1 calc R
C3 C 0.4151(7) -0.0036(5) 0.1354(3) 0.035(2) Uani 1 1 d .
H3A H 0.3553 0.0358 0.1276 0.042 Uiso 1 1 calc R
C4 C 0.3582(7) -0.0830(4) 0.1297(3) 0.0327(19) Uani 1 1 d .
C5 C 0.2413(7) -0.0876(4) 0.1184(2) 0.0314(19) Uani 1 1 d .
H5A H 0.2003 -0.0414 0.1146 0.038 Uiso 1 1 calc R
C6 C 0.1723(7) -0.1571(4) 0.1115(2) 0.0290(18) Uani 1 1 d .
H6A H 0.2122 -0.2040 0.1135 0.035 Uiso 1 1 calc R
C7 C 0.0549(7) -0.1574(4) 0.1027(3) 0.0318(19) Uani 1 1 d .
H7A H 0.0159 -0.1102 0.1004 0.038 Uiso 1 1 calc R
C8 C -0.0193(7) -0.2285(4) 0.0959(3) 0.0302(19) Uani 1 1 d .
H8A H 0.0336 -0.2731 0.1002 0.036 Uiso 1 1 calc R
C9 C -0.1207(7) -0.2338(4) 0.1306(2) 0.0293(18) Uani 1 1 d .
H9A H -0.1795 -0.1935 0.1232 0.035 Uiso 1 1 calc R
C10 C -0.0824(8) -0.2216(5) 0.1805(2) 0.035(2) Uani 1 1 d .
H10A H -0.0264 -0.2619 0.1892 0.042 Uiso 1 1 calc R
H10B H -0.0408 -0.1727 0.1832 0.042 Uiso 1 1 calc R
C11 C -0.1882(8) -0.2224(4) 0.2121(3) 0.037(2) Uani 1 1 d .
H11A H -0.1562 -0.2221 0.2433 0.044 Uiso 1 1 calc R
C12 C -0.2700(7) -0.2934(4) 0.2077(3) 0.0314(18) Uani 1 1 d .
C13 C -0.2988(7) -0.3113(4) 0.1580(2) 0.0294(18) Uani 1 1 d .
H13A H -0.3375 -0.3613 0.1562 0.035 Uiso 1 1 calc R
H13B H -0.3554 -0.2733 0.1466 0.035 Uiso 1 1 calc R
C14 C -0.1875(7) -0.3114(4) 0.1283(2) 0.0265(18) Uani 1 1 d .
H14A H -0.1326 -0.3495 0.1416 0.032 Uiso 1 1 calc R
C15 C -0.2104(7) -0.3371(4) 0.0802(2) 0.0297(18) Uani 1 1 d .
H15A H -0.2882 -0.3625 0.0749 0.036 Uiso 1 1 calc R
C16 C -0.1546(8) -0.3004(5) 0.0394(3) 0.035(2) Uani 1 1 d .
C17 C -0.0719(7) -0.2319(4) 0.0463(3) 0.0334(19) Uani 1 1 d .
H17A H -0.0027 -0.2401 0.0261 0.040 Uiso 1 1 calc R
C18 C -0.1329(8) -0.1569(5) 0.0300(3) 0.037(2) Uani 1 1 d .
C19 C -0.0769(10) -0.1074(5) 0.0034(3) 0.050(3) Uani 1 1 d .
H19A H -0.0002 -0.1208 -0.0068 0.060 Uiso 1 1 calc R
C20 C -0.1251(12) -0.0328(6) -0.0115(4) 0.080(4) Uani 1 1 d .
H20A H -0.2117 -0.0353 -0.0127 0.120 Uiso 1 1 calc R
H20B H -0.0941 -0.0208 -0.0412 0.120 Uiso 1 1 calc R
H20C H -0.1010 0.0065 0.0096 0.120 Uiso 1 1 calc R
C21 C 0.5016(8) -0.0046(5) 0.0555(3) 0.047(2) Uani 1 1 d .
H21A H 0.5744 0.0021 0.0381 0.070 Uiso 1 1 calc R
H21B H 0.4419 0.0316 0.0453 0.070 Uiso 1 1 calc R
H21C H 0.4719 -0.0560 0.0513 0.070 Uiso 1 1 calc R
C22 C 0.4419(8) -0.1500(5) 0.1374(3) 0.044(2) Uani 1 1 d .
H22A H 0.3966 -0.1931 0.1487 0.067 Uiso 1 1 calc R
H22B H 0.5025 -0.1359 0.1593 0.067 Uiso 1 1 calc R
H22C H 0.4801 -0.1637 0.1092 0.067 Uiso 1 1 calc R
C23 C -0.3819(8) -0.2898(5) 0.2366(3) 0.044(2) Uani 1 1 d .
H23A H -0.3597 -0.2805 0.2677 0.066 Uiso 1 1 calc R
H23B H -0.4246 -0.3377 0.2345 0.066 Uiso 1 1 calc R
H23C H -0.4330 -0.2488 0.2260 0.066 Uiso 1 1 calc R
C24 C -0.2102(9) -0.3100(5) -0.0066(3) 0.047(2) Uani 1 1 d .
H24A H -0.2757 -0.3461 -0.0047 0.070 Uiso 1 1 calc R
H24B H -0.1505 -0.3288 -0.0275 0.070 Uiso 1 1 calc R
H24C H -0.2402 -0.2613 -0.0171 0.070 Uiso 1 1 calc R
C25 C -0.2602(8) -0.1409(5) 0.0466(3) 0.049(2) Uani 1 1 d .
H25A H -0.2572 -0.1069 0.0723 0.074 Uiso 1 1 calc R
H25B H -0.2980 -0.1884 0.0554 0.074 Uiso 1 1 calc R
H25C H -0.3061 -0.1174 0.0226 0.074 Uiso 1 1 calc R
C1' C -0.0855(8) 0.0601(5) 0.1431(3) 0.045(2) Uani 1 1 d .
H1C H -0.1295 0.0409 0.1169 0.054 Uiso 1 1 calc R
H1D H -0.0292 0.0204 0.1525 0.054 Uiso 1 1 calc R
C2' C -0.0154(7) 0.1302(4) 0.1292(2) 0.0302(18) Uani 1 1 d .
H2B H -0.0724 0.1731 0.1266 0.036 Uiso 1 1 calc R
C3' C 0.0801(7) 0.1521(4) 0.1644(2) 0.0287(18) Uani 1 1 d .
H3B H 0.1416 0.1116 0.1652 0.034 Uiso 1 1 calc R
C4' C 0.1414(7) 0.2276(4) 0.1539(3) 0.0308(19) Uani 1 1 d .
C5' C 0.2607(7) 0.2288(4) 0.1460(3) 0.0332(19) Uani 1 1 d .
H5B H 0.3015 0.1820 0.1475 0.040 Uiso 1 1 calc R
C6' C 0.3328(8) 0.2975(4) 0.1353(3) 0.034(2) Uani 1 1 d .
H6B H 0.2931 0.3443 0.1316 0.041 Uiso 1 1 calc R
C7' C 0.4539(7) 0.2958(4) 0.1307(3) 0.0321(19) Uani 1 1 d .
H7B H 0.4930 0.2486 0.1328 0.039 Uiso 1 1 calc R
C8' C 0.5298(7) 0.3678(4) 0.1221(3) 0.0309(19) Uani 1 1 d .
H8B H 0.4769 0.4125 0.1259 0.037 Uiso 1 1 calc R
C9' C 0.6313(8) 0.3749(4) 0.1566(2) 0.0339(19) Uani 1 1 d .
H9B H 0.6905 0.3345 0.1501 0.041 Uiso 1 1 calc R
C10' C 0.5930(7) 0.3672(4) 0.2066(2) 0.0344(19) Uani 1 1 d .
H10C H 0.5350 0.4073 0.2137 0.041 Uiso 1 1 calc R
H10D H 0.5530 0.3180 0.2108 0.041 Uiso 1 1 calc R
C11' C 0.6963(8) 0.3726(4) 0.2396(3) 0.036(2) Uani 1 1 d .
H11B H 0.6631 0.3757 0.2704 0.044 Uiso 1 1 calc R
C12' C 0.7771(8) 0.4444(4) 0.2315(2) 0.0302(19) Uani 1 1 d .
C13' C 0.8076(7) 0.4556(4) 0.1820(2) 0.0297(18) Uani 1 1 d .
H13C H 0.8632 0.4156 0.1725 0.036 Uiso 1 1 calc R
H13D H 0.8478 0.5048 0.1782 0.036 Uiso 1 1 calc R
C14' C 0.6956(7) 0.4532(4) 0.1520(2) 0.0272(18) Uani 1 1 d .
H14B H 0.6398 0.4922 0.1638 0.033 Uiso 1 1 calc R
C15' C 0.7226(8) 0.4748(4) 0.1037(2) 0.0337(19) Uani 1 1 d .
H15B H 0.8013 0.4988 0.0980 0.040 Uiso 1 1 calc R
C16' C 0.6641(8) 0.4356(5) 0.0641(3) 0.037(2) Uani 1 1 d .
C17' C 0.5778(8) 0.3688(5) 0.0717(3) 0.037(2) Uani 1 1 d .
H17B H 0.5071 0.3798 0.0527 0.044 Uiso 1 1 calc R
C18' C 0.6298(8) 0.2935(5) 0.0535(3) 0.038(2) Uani 1 1 d .
C19' C 0.5746(9) 0.2569(5) 0.0194(3) 0.045(2) Uani 1 1 d .
H19B H 0.5022 0.2782 0.0094 0.054 Uiso 1 1 calc R
C20' C 0.6147(12) 0.1866(5) -0.0044(3) 0.074(4) Uani 1 1 d .
H20D H 0.6945 0.1731 0.0057 0.111 Uiso 1 1 calc R
H20E H 0.6157 0.1957 -0.0366 0.111 Uiso 1 1 calc R
H20F H 0.5601 0.1452 0.0023 0.111 Uiso 1 1 calc R
C21' C 0.0441(9) 0.1187(5) 0.0825(3) 0.047(2) Uani 1 1 d .
H21D H -0.0168 0.1074 0.0602 0.070 Uiso 1 1 calc R
H21E H 0.1003 0.0767 0.0841 0.070 Uiso 1 1 calc R
H21F H 0.0862 0.1648 0.0740 0.070 Uiso 1 1 calc R
C22' C 0.0623(8) 0.2973(5) 0.1535(3) 0.048(2) Uani 1 1 d .
H22D H 0.1079 0.3412 0.1635 0.071 Uiso 1 1 calc R
H22E H -0.0050 0.2894 0.1736 0.071 Uiso 1 1 calc R
H22F H 0.0331 0.3061 0.1232 0.071 Uiso 1 1 calc R
C23' C 0.8878(8) 0.4456(5) 0.2625(3) 0.043(2) Uani 1 1 d .
H23D H 0.8625 0.4423 0.2937 0.064 Uiso 1 1 calc R
H23E H 0.9318 0.4925 0.2578 0.064 Uiso 1 1 calc R
H23F H 0.9388 0.4025 0.2554 0.064 Uiso 1 1 calc R
C24' C 0.7225(10) 0.4404(6) 0.0176(3) 0.064(3) Uani 1 1 d .
H24D H 0.7888 0.4760 0.0186 0.096 Uiso 1 1 calc R
H24E H 0.6640 0.4578 -0.0043 0.096 Uiso 1 1 calc R
H24F H 0.7516 0.3905 0.0089 0.096 Uiso 1 1 calc R
C25' C 0.7471(9) 0.2646(5) 0.0732(3) 0.057(3) Uani 1 1 d .
H25D H 0.7307 0.2338 0.0996 0.086 Uiso 1 1 calc R
H25E H 0.7968 0.3075 0.0817 0.086 Uiso 1 1 calc R
H25F H 0.7884 0.2340 0.0509 0.086 Uiso 1 1 calc R
O6 O 0.116(2) -0.4814(15) 0.1199(17) 0.37(4) Uani 0.50 1 d P
O7 O 0.287(4) -0.4491(16) 0.2061(9) 0.29(2) Uani 0.50 1 d P
O8 O 0.227(5) -0.411(3) 0.1355(17) 0.50(6) Uani 0.50 1 d P

loop_
_atom_site_aniso_label
_atom_site_aniso_U_11
_atom_site_aniso_U_22
_atom_site_aniso_U_33
_atom_site_aniso_U_23
_atom_site_aniso_U_13
_atom_site_aniso_U_12
Cl1 0.0673(17) 0.0318(11) 0.0509(13) -0.0079(10) -0.0044(13) 0.0128(11)
Cl2 0.0707(17) 0.0317(11) 0.0506(13) 0.0074(10) 0.0003(13) 0.0105(12)
O1 0.039(4) 0.053(4) 0.065(4) -0.016(3) -0.003(3) -0.013(3)
O2 0.043(4) 0.075(4) 0.036(3) -0.025(3) 0.017(3) -0.017(4)
O3 0.037(3) 0.037(3) 0.038(3) -0.002(2) -0.009(3) 0.005(3)
O4 0.048(4) 0.035(3) 0.043(3) -0.007(3) 0.004(3) 0.000(3)
O1' 0.036(4) 0.075(5) 0.056(4) 0.002(3) 0.003(3) -0.018(3)
O2' 0.022(3) 0.047(3) 0.031(3) -0.004(3) 0.002(3) -0.005(3)
O3' 0.048(4) 0.025(3) 0.043(3) -0.005(2) 0.009(3) -0.001(3)
O4' 0.047(4) 0.035(3) 0.045(3) 0.014(3) -0.011(3) -0.005(3)
C1 0.043(6) 0.050(6) 0.041(5) -0.002(4) -0.005(5) -0.011(5)
C2 0.033(5) 0.033(4) 0.033(5) -0.006(4) -0.001(4) -0.004(4)
C3 0.025(5) 0.040(5) 0.040(5) -0.007(4) 0.007(4) 0.002(4)
C4 0.026(5) 0.037(5) 0.035(5) -0.008(4) 0.002(4) -0.004(4)
C5 0.028(5) 0.037(5) 0.029(4) -0.004(3) 0.000(4) 0.011(4)
C6 0.027(5) 0.026(4) 0.034(4) -0.001(3) -0.001(4) -0.003(4)
C7 0.033(5) 0.032(4) 0.031(4) -0.008(3) -0.001(4) 0.000(4)
C8 0.029(4) 0.025(4) 0.036(5) -0.007(3) -0.001(4) 0.002(4)
C9 0.034(5) 0.029(4) 0.025(4) -0.002(3) -0.004(4) -0.003(4)
C10 0.041(5) 0.035(5) 0.029(4) -0.002(4) -0.005(4) -0.003(4)
C11 0.048(6) 0.027(4) 0.035(5) 0.002(3) -0.006(4) 0.008(4)
C12 0.038(5) 0.024(4) 0.032(4) 0.004(3) -0.007(4) 0.003(4)
C13 0.031(5) 0.027(4) 0.029(4) -0.002(3) -0.003(4) -0.005(4)
C14 0.030(5) 0.020(4) 0.030(4) 0.001(3) -0.006(4) 0.005(3)
C15 0.029(5) 0.026(4) 0.034(4) -0.004(3) -0.006(4) -0.012(4)
C16 0.041(5) 0.037(5) 0.028(4) 0.004(4) 0.002(4) 0.006(4)
C17 0.032(5) 0.033(5) 0.035(5) -0.006(4) 0.001(4) -0.005(4)
C18 0.040(5) 0.037(5) 0.035(5) -0.006(4) -0.002(4) 0.001(4)
C19 0.065(7) 0.043(5) 0.042(5) 0.015(4) -0.004(5) -0.009(5)
C20 0.108(10) 0.058(7) 0.074(8) 0.030(6) -0.017(7) -0.018(7)
C21 0.048(6) 0.048(6) 0.044(5) 0.000(4) 0.001(5) -0.006(5)
C22 0.039(5) 0.035(5) 0.060(6) 0.001(4) -0.006(5) 0.003(4)
C23 0.042(6) 0.051(5) 0.038(5) -0.005(4) 0.008(5) 0.003(5)
C24 0.050(6) 0.057(6) 0.033(5) -0.008(4) -0.003(5) -0.008(5)
C25 0.048(6) 0.055(6) 0.045(5) 0.016(4) 0.001(5) 0.013(5)
C1' 0.037(5) 0.055(6) 0.043(5) -0.003(4) 0.002(5) 0.001(5)
C2' 0.028(4) 0.032(4) 0.031(4) 0.006(4) -0.003(4) 0.001(4)
C3' 0.024(4) 0.029(4) 0.033(4) 0.008(3) 0.005(4) -0.001(4)
C4' 0.028(5) 0.022(4) 0.042(5) 0.001(3) 0.005(4) -0.001(3)
C5' 0.035(5) 0.029(4) 0.036(5) -0.001(3) 0.003(4) -0.003(4)
C6' 0.037(5) 0.023(4) 0.042(5) 0.006(3) 0.003(4) -0.009(4)
C7' 0.035(5) 0.019(4) 0.042(5) -0.001(4) 0.000(4) -0.005(4)
C8' 0.030(5) 0.021(4) 0.042(5) 0.007(3) 0.002(4) -0.003(4)
C9' 0.037(5) 0.035(4) 0.030(4) 0.007(4) 0.004(4) -0.005(4)
C10' 0.038(5) 0.031(4) 0.035(4) 0.003(4) 0.006(4) -0.004(4)
C11' 0.049(5) 0.035(4) 0.025(4) 0.003(3) 0.011(4) 0.005(4)
C12' 0.041(5) 0.020(4) 0.030(4) 0.004(3) 0.001(4) 0.002(4)
C13' 0.028(5) 0.025(4) 0.037(5) 0.003(3) -0.001(4) 0.001(4)
C14' 0.025(4) 0.026(4) 0.030(4) 0.000(3) 0.000(4) -0.006(3)
C15' 0.036(5) 0.031(4) 0.033(4) 0.008(3) -0.004(4) -0.008(4)
C16' 0.041(5) 0.042(5) 0.028(4) 0.007(4) 0.002(4) -0.012(4)
C17' 0.038(5) 0.037(5) 0.036(5) 0.006(4) -0.003(4) -0.005(4)
C18' 0.042(5) 0.034(5) 0.038(5) 0.007(4) 0.003(4) -0.007(4)
C19' 0.066(7) 0.036(5) 0.033(5) -0.002(4) -0.006(5) -0.010(5)
C20' 0.120(11) 0.057(7) 0.045(6) -0.009(5) -0.002(7) -0.003(7)
C21' 0.062(6) 0.052(6) 0.027(5) -0.002(4) -0.001(5) -0.003(5)
C22' 0.035(5) 0.028(5) 0.080(7) -0.003(5) 0.007(5) -0.001(4)
C23' 0.043(5) 0.048(5) 0.037(5) 0.007(4) 0.006(5) -0.009(4)
C24' 0.077(8) 0.080(7) 0.034(5) 0.011(5) 0.003(6) -0.043(6)
C25' 0.060(7) 0.059(6) 0.053(6) -0.012(5) -0.001(5) 0.008(5)
O6 0.134(19) 0.16(2) 0.80(9) 0.33(4) 0.28(4) 0.119(18)
O7 0.50(6) 0.22(3) 0.14(2) 0.12(2) 0.20(3) 0.12(3)
O8 0.56(9) 0.51(8) 0.43(7) 0.39(7) 0.40(7) 0.42(7)

loop_
_atom_type_symbol
_atom_type_description
_atom_type_scat_dispersion_real
_atom_type_scat_dispersion_imag
_atom_type_scat_source
C C 0.0033 0.0016 'International Tables Vol C Tables 4.2.6.8 and 6.1.1.4'
H H 0.0000 0.0000 'International Tables Vol C Tables 4.2.6.8 and 6.1.1.4'
O O 0.0106 0.0060 'International Tables Vol C Tables 4.2.6.8 and 6.1.1.4'
Cl Cl 0.1484 0.1585 'International Tables Vol C Tables 4.2.6.8 and 6.1.1.4'

loop_
_geom_angle_atom_site_label_1
_geom_angle_atom_site_label_2
_geom_angle_atom_site_label_3
_geom_angle
C1 O1 H1O 109.5
C3 O2 H2O 109.5
C12 O3 H3O 109.5
C16 O4 C15 61.6(5)
C1' O1' H1'O 109.5
C3' O2' H2'O 109.5
C12' O3' H3'O 109.5
C16' O4' C15' 61.8(5)
O1 C1 C2 113.2(7)
O1 C1 H1A 108.9
C2 C1 H1A 108.9
O1 C1 H1B 108.9
C2 C1 H1B 108.9
H1A C1 H1B 107.7
C3 C2 C1 112.2(6)
C3 C2 C21 110.4(7)
C1 C2 C21 107.5(7)
C3 C2 H2A 108.9
C1 C2 H2A 108.9
C21 C2 H2A 108.9
O2 C3 C4 106.5(6)
O2 C3 C2 108.5(6)
C4 C3 C2 114.4(6)
O2 C3 H3A 109.1
C4 C3 H3A 109.1
C2 C3 H3A 109.1
C5 C4 C22 125.8(7)
C5 C4 C3 118.8(7)
C22 C4 C3 115.4(7)
C4 C5 C6 126.7(7)
C4 C5 H5A 116.7
C6 C5 H5A 116.7
C7 C6 C5 123.4(7)
C7 C6 H6A 118.3
C5 C6 H6A 118.3
C6 C7 C8 124.6(8)
C6 C7 H7A 117.7
C8 C7 H7A 117.7
C7 C8 C9 111.6(6)
C7 C8 C17 110.9(6)
C9 C8 C17 110.2(6)
C7 C8 H8A 108.0
C9 C8 H8A 108.0
C17 C8 H8A 108.0
C8 C9 C10 115.2(7)
C8 C9 C14 112.3(6)
C10 C9 C14 107.1(6)
C8 C9 H9A 107.3
C10 C9 H9A 107.3
C14 C9 H9A 107.3
C11 C10 C9 112.0(7)
C11 C10 H10A 109.2
C9 C10 H10A 109.2
C11 C10 H10B 109.2
C9 C10 H10B 109.2
H10A C10 H10B 107.9
C10 C11 C12 114.6(6)
C10 C11 Cl1 109.4(5)
C12 C11 Cl1 110.7(6)
C10 C11 H11A 107.3
C12 C11 H11A 107.3
Cl1 C11 H11A 107.3
O3 C12 C23 108.6(6)
O3 C12 C13 108.4(6)
C23 C12 C13 112.1(7)
O3 C12 C11 101.6(6)
C23 C12 C11 113.9(6)
C13 C12 C11 111.6(6)
C14 C13 C12 112.5(6)
C14 C13 H13A 109.1
C12 C13 H13A 109.1
C14 C13 H13B 109.1
C12 C13 H13B 109.1
H13A C13 H13B 107.8
C15 C14 C13 113.9(6)
C15 C14 C9 112.6(6)
C13 C14 C9 111.4(6)
C15 C14 H14A 106.1
C13 C14 H14A 106.1
C9 C14 H14A 106.1
O4 C15 C16 59.0(5)
O4 C15 C14 115.0(6)
C16 C15 C14 123.8(6)
O4 C15 H15A 115.5
C16 C15 H15A 115.5
C14 C15 H15A 115.5
O4 C16 C15 59.4(5)
O4 C16 C24 112.4(7)
C15 C16 C24 120.5(7)
O4 C16 C17 114.0(7)
C15 C16 C17 118.7(7)
C24 C16 C17 117.2(7)
C16 C17 C18 111.0(7)
C16 C17 C8 112.2(6)
C18 C17 C8 114.7(6)
C16 C17 H17A 106.1
C18 C17 H17A 106.1
C8 C17 H17A 106.1
C19 C18 C25 120.5(8)
C19 C18 C17 122.0(8)
C25 C18 C17 117.5(7)
C18 C19 C20 125.6(10)
C18 C19 H19A 117.2
C20 C19 H19A 117.2
C19 C20 H20A 109.5
C19 C20 H20B 109.5
H20A C20 H20B 109.5
C19 C20 H20C 109.5
H20A C20 H20C 109.5
H20B C20 H20C 109.5
C2 C21 H21A 109.5
C2 C21 H21B 109.5
H21A C21 H21B 109.5
C2 C21 H21C 109.5
H21A C21 H21C 109.5
H21B C21 H21C 109.5
C4 C22 H22A 109.5
C4 C22 H22B 109.5
H22A C22 H22B 109.5
C4 C22 H22C 109.5
H22A C22 H22C 109.5
H22B C22 H22C 109.5
C12 C23 H23A 109.5
C12 C23 H23B 109.5
H23A C23 H23B 109.5
C12 C23 H23C 109.5
H23A C23 H23C 109.5
H23B C23 H23C 109.5
C16 C24 H24A 109.5
C16 C24 H24B 109.5
H24A C24 H24B 109.5
C16 C24 H24C 109.5
H24A C24 H24C 109.5
H24B C24 H24C 109.5
C18 C25 H25A 109.5
C18 C25 H25B 109.5
H25A C25 H25B 109.5
C18 C25 H25C 109.5
H25A C25 H25C 109.5
H25B C25 H25C 109.5
O1' C1' C2' 113.4(7)
O1' C1' H1C 108.9
C2' C1' H1C 108.9
O1' C1' H1D 108.9
C2' C1' H1D 108.9
H1C C1' H1D 107.7
C1' C2' C3' 112.1(6)
C1' C2' C21' 111.1(7)
C3' C2' C21' 109.9(6)
C1' C2' H2B 107.9
C3' C2' H2B 107.9
C21' C2' H2B 107.9
O2' C3' C4' 110.9(6)
O2' C3' C2' 107.1(6)
C4' C3' C2' 113.0(6)
O2' C3' H3B 108.6
C4' C3' H3B 108.6
C2' C3' H3B 108.6
C5' C4' C22' 124.3(7)
C5' C4' C3' 119.4(7)
C22' C4' C3' 116.3(7)
C4' C5' C6' 125.7(8)
C4' C5' H5B 117.1
C6' C5' H5B 117.1
C7' C6' C5' 122.9(7)
C7' C6' H6B 118.6
C5' C6' H6B 118.6
C6' C7' C8' 123.1(7)
C6' C7' H7B 118.5
C8' C7' H7B 118.5
C9' C8' C7' 111.4(6)
C9' C8' C17' 112.1(6)
C7' C8' C17' 110.5(6)
C9' C8' H8B 107.5
C7' C8' H8B 107.5
C17' C8' H8B 107.5
C8' C9' C10' 115.3(7)
C8' C9' C14' 110.8(6)
C10' C9' C14' 106.8(6)
C8' C9' H9B 107.9
C10' C9' H9B 107.9
C14' C9' H9B 107.9
C11' C10' C9' 113.6(7)
C11' C10' H10C 108.8
C9' C10' H10C 108.8
C11' C10' H10D 108.8
C9' C10' H10D 108.8
H10C C10' H10D 107.7
C10' C11' C12' 113.0(6)
C10' C11' Cl2 109.5(5)
C12' C11' Cl2 109.4(6)
C10' C11' H11B 108.3
C12' C11' H11B 108.3
Cl2 C11' H11B 108.3
O3' C12' C13' 105.1(6)
O3' C12' C23' 108.9(6)
C13' C12' C23' 113.1(7)
O3' C12' C11' 104.3(6)
C13' C12' C11' 112.4(6)
C23' C12' C11' 112.4(6)
C12' C13' C14' 111.9(7)
C12' C13' H13C 109.2
C14' C13' H13C 109.2
C12' C13' H13D 109.2
C14' C13' H13D 109.2
H13C C13' H13D 107.9
C15' C14' C13' 112.3(6)
C15' C14' C9' 113.4(6)
C13' C14' C9' 110.5(6)
C15' C14' H14B 106.8
C13' C14' H14B 106.8
C9' C14' H14B 106.8
O4' C15' C16' 57.7(5)
O4' C15' C14' 113.6(7)
C16' C15' C14' 122.4(7)
O4' C15' H15B 116.5
C16' C15' H15B 116.5
C14' C15' H15B 116.5
O4' C16' C15' 60.5(5)
O4' C16' C24' 112.7(7)
C15' C16' C24' 119.5(7)
O4' C16' C17' 113.8(7)
C15' C16' C17' 120.4(6)
C24' C16' C17' 116.3(7)
C16' C17' C18' 111.5(7)
C16' C17' C8' 111.1(6)
C18' C17' C8' 116.5(6)
C16' C17' H17B 105.6
C18' C17' H17B 105.6
C8' C17' H17B 105.6
C19' C18' C25' 121.6(8)
C19' C18' C17' 119.9(8)
C25' C18' C17' 118.5(7)
C18' C19' C20' 127.7(10)
C18' C19' H19B 116.2
C20' C19' H19B 116.2
C19' C20' H20D 109.5
C19' C20' H20E 109.5
H20D C20' H20E 109.5
C19' C20' H20F 109.5
H20D C20' H20F 109.5
H20E C20' H20F 109.5
C2' C21' H21D 109.5
C2' C21' H21E 109.5
H21D C21' H21E 109.5
C2' C21' H21F 109.5
H21D C21' H21F 109.5
H21E C21' H21F 109.5
C4' C22' H22D 109.5
C4' C22' H22E 109.5
H22D C22' H22E 109.5
C4' C22' H22F 109.5
H22D C22' H22F 109.5
H22E C22' H22F 109.5
C12' C23' H23D 109.5
C12' C23' H23E 109.5
H23D C23' H23E 109.5
C12' C23' H23F 109.5
H23D C23' H23F 109.5
H23E C23' H23F 109.5
C16' C24' H24D 109.5
C16' C24' H24E 109.5
H24D C24' H24E 109.5
C16' C24' H24F 109.5
H24D C24' H24F 109.5
H24E C24' H24F 109.5
C18' C25' H25D 109.5
C18' C25' H25E 109.5
H25D C25' H25E 109.5
C18' C25' H25F 109.5
H25D C25' H25F 109.5
H25E C25' H25F 109.5

loop_
_geom_bond_atom_site_label_1
_geom_bond_atom_site_label_2
_geom_bond_distance
Cl1 C11 1.807(8)
Cl2 C11' 1.818(8)
O1 C1 1.424(10)
O1 H1O 0.8200
O2 C3 1.451(9)
O2 H2O 0.8200
O3 C12 1.449(9)
O3 H3O 0.8200
O4 C16 1.452(9)
O4 C15 1.457(9)
O1' C1' 1.426(9)
O1' H1'O 0.8200
O2' C3' 1.432(8)
O2' H2'O 0.8200
O3' C12' 1.451(8)
O3' H3'O 0.8200
O4' C16' 1.433(10)
O4' C15' 1.476(9)
C1 C2 1.536(11)
C1 H1A 0.9700
C1 H1B 0.9700
C2 C3 1.527(10)
C2 C21 1.560(11)
C2 H2A 0.9800
C3 C4 1.525(11)
C3 H3A 0.9800
C4 C5 1.338(10)
C4 C22 1.506(11)
C5 C6 1.442(10)
C5 H5A 0.9300
C6 C7 1.325(10)
C6 H6A 0.9300
C7 C8 1.496(10)
C7 H7A 0.9300
C8 C9 1.518(10)
C8 C17 1.571(11)
C8 H8A 0.9800
C9 C10 1.538(10)
C9 C14 1.539(9)
C9 H9A 0.9800
C10 C11 1.495(11)
C10 H10A 0.9700
C10 H10B 0.9700
C11 C12 1.536(11)
C11 H11A 0.9800
C12 C23 1.503(11)
C12 C13 1.524(10)
C13 C14 1.510(10)
C13 H13A 0.9700
C13 H13B 0.9700
C14 C15 1.502(10)
C14 H14A 0.9800
C15 C16 1.490(10)
C15 H15A 0.9800
C16 C24 1.494(11)
C16 C17 1.514(11)
C17 C18 1.544(11)
C17 H17A 0.9800
C18 C19 1.317(11)
C18 C25 1.516(11)
C19 C20 1.469(12)
C19 H19A 0.9300
C20 H20A 0.9600
C20 H20B 0.9600
C20 H20C 0.9600
C21 H21A 0.9600
C21 H21B 0.9600
C21 H21C 0.9600
C22 H22A 0.9600
C22 H22B 0.9600
C22 H22C 0.9600
C23 H23A 0.9600
C23 H23B 0.9600
C23 H23C 0.9600
C24 H24A 0.9600
C24 H24B 0.9600
C24 H24C 0.9600
C25 H25A 0.9600
C25 H25B 0.9600
C25 H25C 0.9600
C1' C2' 1.500(11)
C1' H1C 0.9700
C1' H1D 0.9700
C2' C3' 1.526(10)
C2' C21' 1.533(11)
C2' H2B 0.9800
C3' C4' 1.508(10)
C3' H3B 0.9800
C4' C5' 1.341(11)
C4' C22' 1.495(11)
C5' C6' 1.471(10)
C5' H5B 0.9300
C6' C7' 1.347(10)
C6' H6B 0.9300
C7' C8' 1.529(10)
C7' H7B 0.9300
C8' C9' 1.517(11)
C8' C17' 1.572(11)
C8' H8B 0.9800
C9' C10' 1.536(10)
C9' C14' 1.541(10)
C9' H9B 0.9800
C10' C11' 1.500(11)
C10' H10C 0.9700
C10' H10D 0.9700
C11' C12' 1.554(10)
C11' H11B 0.9800
C12' C13' 1.503(10)
C12' C23' 1.527(11)
C13' C14' 1.523(10)
C13' H13C 0.9700
C13' H13D 0.9700
C14' C15' 1.497(10)
C14' H14B 0.9800
C15' C16' 1.494(10)
C15' H15B 0.9800
C16' C24' 1.512(11)
C16' C17' 1.520(11)
C17' C18' 1.527(11)
C17' H17B 0.9800
C18' C19' 1.335(11)
C18' C25' 1.507(12)
C19' C20' 1.475(12)
C19' H19B 0.9300
C20' H20D 0.9600
C20' H20E 0.9600
C20' H20F 0.9600
C21' H21D 0.9600
C21' H21E 0.9600
C21' H21F 0.9600
C22' H22D 0.9600
C22' H22E 0.9600
C22' H22F 0.9600
C23' H23D 0.9600
C23' H23E 0.9600
C23' H23F 0.9600
C24' H24D 0.9600
C24' H24E 0.9600
C24' H24F 0.9600
C25' H25D 0.9600
C25' H25E 0.9600
C25' H25F 0.9600
O6 O8 1.79(9)

loop_
_geom_hbond_atom_site_label_D
_geom_hbond_atom_site_label_H
_geom_hbond_atom_site_label_A
_geom_hbond_distance_DH
_geom_hbond_distance_HA
_geom_hbond_distance_DA
_geom_hbond_angle_DHA
_geom_hbond_site_symmetry_A
O1 H1O O1' 0.82 1.96 2.735(9) 157.9 1_655
O2 H2O O3' 0.82 1.96 2.706(7) 150.6 4_645
O1' H1'O O2' 0.82 2.02 2.662(8) 135.3 .
O3' H3'O O3 0.82 1.94 2.720(8) 158.9 1_665
